data_7210755
loop_
_publ_author_name
'Panini, Piyush'
'Chopra, Deepak'

_publ_section_title
;
 Quantitative insights into energy contributions of intermolecular
 interactions in fluorine and trifluoromethyl substituted isomeric
 N-phenylacetamides and N-methylbenzamides
;
_journal_issue 18
_journal_name_full CrystEngComm
_journal_page_first 3711
_journal_paper_doi 10.1039/c3ce40111a
_journal_volume 15
_journal_year 2013
_chemical_formula_moiety 'C8 H8 F N O'
_chemical_formula_sum 'C8 H8 F N O'
_chemical_formula_weight 153.15
_space_group_IT_number 61
_symmetry_cell_setting orthorhombic
_symmetry_Int_Tables_number 61
_symmetry_space_group_name_Hall '-P 2ac 2ab'
_symmetry_space_group_name_H-M 'P b c a'
_atom_sites_solution_hydrogens geom
_atom_sites_solution_primary direct
_atom_sites_solution_secondary difmap
_audit_creation_method SHELXL-97
_cell_angle_alpha 90.00
_cell_angle_beta 90.00
_cell_angle_gamma 90.00
_cell_formula_units_Z 8
_cell_length_a 10.5091(2)
_cell_length_b 9.4298(2)
_cell_length_c 15.1828(5)
_cell_measurement_reflns_used 3434
_cell_measurement_temperature 100(2)
_cell_measurement_theta_max 27.26
_cell_measurement_theta_min 2.68
_cell_volume 1504.60(7)
_computing_structure_refinement 'SHELXL-97 (Sheldrick, 1997)'
_computing_structure_solution 'SHELXS-97 (Sheldrick, 1990)'
_diffrn_ambient_temperature 100(2)
_diffrn_measured_fraction_theta_full 0.988
_diffrn_measured_fraction_theta_max 0.988
_diffrn_radiation_monochromator graphite
_diffrn_radiation_source 'fine-focus sealed tube'
_diffrn_radiation_type MoK\a
_diffrn_radiation_wavelength 0.71073
_diffrn_reflns_av_R_equivalents 0.0193
_diffrn_reflns_av_sigmaI/netI 0.0186
_diffrn_reflns_limit_h_max 13
_diffrn_reflns_limit_h_min -13
_diffrn_reflns_limit_k_max 12
_diffrn_reflns_limit_k_min -12
_diffrn_reflns_limit_l_max 14
_diffrn_reflns_limit_l_min -19
_diffrn_reflns_number 6744
_diffrn_reflns_theta_full 27.43
_diffrn_reflns_theta_max 27.43
_diffrn_reflns_theta_min 2.68
_exptl_absorpt_coefficient_mu 0.107
_exptl_absorpt_correction_T_max 0.9947
_exptl_absorpt_correction_T_min 0.9586
_exptl_absorpt_correction_type multi-scan
_exptl_absorpt_process_details SADABS
_exptl_crystal_colour Colourless
_exptl_crystal_density_diffrn 1.352
_exptl_crystal_density_method 'not measured'
_exptl_crystal_description Plate
_exptl_crystal_F_000 640
_exptl_crystal_size_max 0.40
_exptl_crystal_size_mid 0.20
_exptl_crystal_size_min 0.05
_refine_diff_density_max 0.213
_refine_diff_density_min -0.256
_refine_diff_density_rms 0.050
_refine_ls_extinction_method none
_refine_ls_goodness_of_fit_ref 1.034
_refine_ls_hydrogen_treatment constr
_refine_ls_matrix_type full
_refine_ls_number_parameters 111
_refine_ls_number_reflns 1693
_refine_ls_number_restraints 0
_refine_ls_restrained_S_all 1.034
_refine_ls_R_factor_all 0.0453
_refine_ls_R_factor_gt 0.0408
_refine_ls_shift/su_max 0.000
_refine_ls_shift/su_mean 0.000
_refine_ls_structure_factor_coef Fsqd
_refine_ls_weighting_details 'calc w=1/[\s^2^(Fo^2^)+(0.0663P)^2^+0.4274P] where P=(Fo^2^+2Fc^2^)/3'
_refine_ls_weighting_scheme calc
_refine_ls_wR_factor_gt 0.1103
_refine_ls_wR_factor_ref 0.1144
_reflns_number_gt 1515
_reflns_number_total 1693
_reflns_threshold_expression >2sigma(I)
_cod_data_source_file c3ce40111a.txt
_cod_data_source_block AC-1
_cod_depositor_comments
;
The following automatic conversions were performed:

'_symmetry_cell_setting' value 'Orthorhombic' changed to
'orthorhombic' according to
/home/saulius/struct/CIF-dictionaries/cif_core.dic dictionary named
'cif_core.dic' version 2.4.2 from 2011-04-26.

Automatic conversion script
Id: cif_fix_values 1891 2012-01-12 08:04:46Z andrius 

The following automatic conversions were performed:

data name '_iucr_refine_instruction_details' was replaced with
'_iucr_refine_instructions_details' as specified in the replacement
file 'data/replacement-values/replacement_tags.lst'.

Automatic conversion script
Id: cif_correct_tags 9268 2022-04-12 08:56:07Z antanas 
;
_cod_database_code 7210755

loop_
_symmetry_equiv_pos_as_xyz
'x, y, z'
'x+1/2, -y+1/2, -z'
'-x, y+1/2, -z+1/2'
'-x+1/2, -y, z+1/2'
'-x, -y, -z'
'-x-1/2, y-1/2, z'
'x, -y-1/2, z-1/2'
'x-1/2, y, -z-1/2'

loop_
_atom_site_label
_atom_site_type_symbol
_atom_site_fract_x
_atom_site_fract_y
_atom_site_fract_z
_atom_site_U_iso_or_equiv
_atom_site_adp_type
_atom_site_occupancy
_atom_site_symmetry_multiplicity
_atom_site_calc_flag
_atom_site_refinement_flags
_atom_site_disorder_assembly
_atom_site_disorder_group
N1 N 0.83844(9) 1.00667(9) 0.60907(7) 0.0226(2) Uani 1 1 d . . .
H1 H 0.8085 1.0936 0.6057 0.027 Uiso 1 1 calc R A .
O1 O 0.78642(9) 0.77453(9) 0.59915(8) 0.0415(3) Uani 1 1 d . . .
F1A F 0.95479(9) 1.19038(9) 0.71947(6) 0.0356(3) Uani 0.830(2) 1 d P A -1
C1A C 0.96919(10) 0.99102(11) 0.62853(8) 0.0218(3) Uani 0.830(2) 1 d P A -1
C2A C 1.04595(11) 0.88700(13) 0.59157(8) 0.0270(3) Uani 0.830(2) 1 d P A -1
H2A H 1.0100 0.8194 0.5524 0.032 Uiso 0.830(2) 1 calc PR A -1
C3A C 1.17469(11) 0.88095(14) 0.61126(9) 0.0334(3) Uani 0.830(2) 1 d P A -1
H3A H 1.2260 0.8087 0.5860 0.040 Uiso 0.830(2) 1 calc PR A -1
C4A C 1.22888(12) 0.97951(15) 0.66748(9) 0.0366(3) Uani 0.830(2) 1 d P A -1
H4A H 1.3171 0.9748 0.6807 0.044 Uiso 0.830(2) 1 calc PR A -1
C5A C 1.15458(12) 1.08477(14) 0.70432(9) 0.0334(3) Uani 0.830(2) 1 d P A -1
H5A H 1.1910 1.1534 0.7426 0.040 Uiso 0.830(2) 1 calc PR A -1
C6A C 1.02648(11) 1.08823(12) 0.68449(8) 0.0269(3) Uani 0.830(2) 1 d P A -1
F1B' F 0.9968(4) 0.8116(4) 0.5296(3) 0.0320(13) Uani 0.170(2) 1 d P A -2
C1B C 0.96919(10) 0.99102(11) 0.62853(8) 0.0218(3) Uani 0.170(2) 1 d P A -2
C2B C 1.02648(11) 1.08823(12) 0.68449(8) 0.0269(3) Uani 0.170(2) 1 d P A -2
H2B H 0.9754 1.1602 0.7102 0.032 Uiso 0.170(2) 1 calc PR A -2
C3B C 1.15458(12) 1.08477(14) 0.70432(9) 0.0334(3) Uani 0.170(2) 1 d P A -2
H3B H 1.1910 1.1534 0.7426 0.040 Uiso 0.170(2) 1 calc PR A -2
C4B C 1.22888(12) 0.97951(15) 0.66748(9) 0.0366(3) Uani 0.170(2) 1 d P A -2
H4B H 1.3171 0.9748 0.6807 0.044 Uiso 0.170(2) 1 calc PR A -2
C5B C 1.17469(11) 0.88095(14) 0.61126(9) 0.0334(3) Uani 0.170(2) 1 d P A -2
H5B H 1.2260 0.8087 0.5860 0.040 Uiso 0.170(2) 1 calc PR A -2
C6B C 1.04595(11) 0.88700(13) 0.59157(8) 0.0270(3) Uani 0.170(2) 1 d P A -2
C7 C 0.75585(11) 0.89981(12) 0.59529(8) 0.0247(3) Uani 1 1 d . A .
C8 C 0.62232(11) 0.94449(13) 0.57251(10) 0.0343(3) Uani 1 1 d . . .
H8A H 0.6058 0.9245 0.5102 0.051 Uiso 1 1 calc R A .
H8B H 0.6125 1.0463 0.5834 0.051 Uiso 1 1 calc R . .
H8C H 0.5618 0.8918 0.6091 0.051 Uiso 1 1 calc R . .

loop_
_atom_site_aniso_label
_atom_site_aniso_U_11
_atom_site_aniso_U_22
_atom_site_aniso_U_33
_atom_site_aniso_U_23
_atom_site_aniso_U_13
_atom_site_aniso_U_12
N1 0.0219(5) 0.0145(4) 0.0315(6) -0.0004(4) -0.0011(4) 0.0005(3)
O1 0.0293(5) 0.0156(5) 0.0794(8) 0.0013(4) -0.0091(4) -0.0022(3)
F1A 0.0335(5) 0.0278(5) 0.0453(6) -0.0155(4) -0.0023(4) 0.0008(3)
C1A 0.0225(5) 0.0198(5) 0.0232(6) 0.0031(4) -0.0001(4) -0.0025(4)
C2A 0.0265(6) 0.0273(6) 0.0272(6) -0.0007(5) 0.0000(4) 0.0007(5)
C3A 0.0268(6) 0.0364(7) 0.0370(7) 0.0018(5) 0.0023(5) 0.0064(5)
C4A 0.0242(6) 0.0446(8) 0.0412(8) 0.0056(6) -0.0053(5) -0.0024(5)
C5A 0.0322(7) 0.0345(7) 0.0336(7) 0.0006(5) -0.0089(5) -0.0095(5)
C6A 0.0311(6) 0.0213(6) 0.0284(6) -0.0003(4) -0.0007(5) -0.0022(4)
F1B' 0.038(2) 0.025(2) 0.033(2) -0.0078(17) 0.0012(18) 0.0032(17)
C1B 0.0225(5) 0.0198(5) 0.0232(6) 0.0031(4) -0.0001(4) -0.0025(4)
C2B 0.0311(6) 0.0213(6) 0.0284(6) -0.0003(4) -0.0007(5) -0.0022(4)
C3B 0.0322(7) 0.0345(7) 0.0336(7) 0.0006(5) -0.0089(5) -0.0095(5)
C4B 0.0242(6) 0.0446(8) 0.0412(8) 0.0056(6) -0.0053(5) -0.0024(5)
C5B 0.0268(6) 0.0364(7) 0.0370(7) 0.0018(5) 0.0023(5) 0.0064(5)
C6B 0.0265(6) 0.0273(6) 0.0272(6) -0.0007(5) 0.0000(4) 0.0007(5)
C7 0.0247(5) 0.0178(5) 0.0317(6) -0.0001(4) -0.0042(5) -0.0011(4)
C8 0.0251(6) 0.0249(6) 0.0528(8) -0.0005(6) -0.0094(5) 0.0000(4)

loop_
_atom_type_symbol
_atom_type_description
_atom_type_scat_dispersion_real
_atom_type_scat_dispersion_imag
_atom_type_scat_source
C C 0.0033 0.0016 'International Tables Vol C Tables 4.2.6.8 and 6.1.1.4'
H H 0.0000 0.0000 'International Tables Vol C Tables 4.2.6.8 and 6.1.1.4'
N N 0.0061 0.0033 'International Tables Vol C Tables 4.2.6.8 and 6.1.1.4'
O O 0.0106 0.0060 'International Tables Vol C Tables 4.2.6.8 and 6.1.1.4'
F F 0.0171 0.0103 'International Tables Vol C Tables 4.2.6.8 and 6.1.1.4'

loop_
_geom_angle_atom_site_label_1
_geom_angle_atom_site_label_2
_geom_angle_atom_site_label_3
_geom_angle
C7 N1 C1A 125.53(9)
C7 N1 H1 117.2
C1A N1 H1 117.2
C6A C1A C2A 117.52(11)
C6A C1A N1 118.75(10)
C2A C1A N1 123.66(10)
C3A C2A C1A 120.58(12)
C3A C2A H2A 119.7
C1A C2A H2A 119.7
C4A C3A C2A 120.44(12)
C4A C3A H3A 119.8
C2A C3A H3A 119.8
C5A C4A C3A 119.97(11)
C5A C4A H4A 120.0
C3A C4A H4A 120.0
C6A C5A C4A 118.70(12)
C6A C5A H5A 120.7
C4A C5A H5A 120.7
F1A C6A C5A 118.78(11)
F1A C6A C1A 118.43(11)
C5A C6A C1A 122.78(11)
O1 C7 N1 123.02(11)
O1 C7 C8 121.67(10)
N1 C7 C8 115.29(10)
C7 C8 H8A 109.5
C7 C8 H8B 109.5
H8A C8 H8B 109.5
C7 C8 H8C 109.5
H8A C8 H8C 109.5
H8B C8 H8C 109.5

loop_
_geom_bond_atom_site_label_1
_geom_bond_atom_site_label_2
_geom_bond_distance
N1 C7 1.3463(14)
N1 C1A 1.4132(14)
N1 H1 0.8800
O1 C7 1.2257(14)
F1A C6A 1.3333(14)
C1A C6A 1.3873(16)
C1A C2A 1.3884(16)
C2A C3A 1.3868(17)
C2A H2A 0.9500
C3A C4A 1.3844(19)
C3A H3A 0.9500
C4A C5A 1.381(2)
C4A H4A 0.9500
C5A C6A 1.3799(17)
C5A H5A 0.9500
C7 C8 1.5054(16)
C8 H8A 0.9800
C8 H8B 0.9800
C8 H8C 0.9800

loop_
_geom_torsion_atom_site_label_1
_geom_torsion_atom_site_label_2
_geom_torsion_atom_site_label_3
_geom_torsion_atom_site_label_4
_geom_torsion
C7 N1 C1A C6A -145.79(12)
C7 N1 C1A C2A 37.26(18)
C6A C1A C2A C3A 0.69(18)
N1 C1A C2A C3A 177.68(11)
C1A C2A C3A C4A -0.6(2)
C2A C3A C4A C5A 0.0(2)
C3A C4A C5A C6A 0.6(2)
C4A C5A C6A F1A -179.51(12)
C4A C5A C6A C1A -0.5(2)
C2A C1A C6A F1A 178.88(10)
N1 C1A C6A F1A 1.75(16)
C2A C1A C6A C5A -0.13(18)
N1 C1A C6A C5A -177.27(11)
C1A N1 C7 O1 0.7(2)
C1A N1 C7 C8 -177.95(11)
